data_2217829
loop_
_publ_author_name
'Wang, Guo-Ming'
'Duan, Chun-Sheng'
'Liu, Hui-Luan'
'Li, Hui'

_publ_section_title
Poly[diaquapentakis(\m~4~-benzene-1,2-dicarboxylato)(\m~3~-benzene-1,2-dicarboxylato)tetrathulium(III)]
_journal_coeditor_code SJ2461
_journal_issue 3
_journal_name_full 'Acta Crystallographica Section E'
_journal_page_first m468
_journal_page_last m469
_journal_paper_doi 10.1107/S1600536808003620
_journal_volume 64
_journal_year 2008
_chemical_formula_iupac '[Tm4 (C8 H4 O4)6 (H2 O)2]'
_chemical_formula_moiety 'C48 H28 O26 Tm4'
_chemical_formula_sum 'C48 H28 O26 Tm4'
_chemical_formula_weight 1696.42
_chemical_name_systematic
;
Poly[diaquapentakis(\m~4~-benzene-1,2-dicarboxylato)(\m~3~-benzene-1,2-
dicarboxylato)tetrathulium(III)]
;
_space_group_IT_number 2
_symmetry_cell_setting triclinic
_symmetry_space_group_name_Hall '-P 1'
_symmetry_space_group_name_H-M 'P -1'
_atom_sites_solution_hydrogens geom
_atom_sites_solution_primary direct
_atom_sites_solution_secondary difmap
_cell_angle_alpha 75.301(4)
_cell_angle_beta 69.112(2)
_cell_angle_gamma 65.617(2)
_cell_formula_units_Z 2
_cell_length_a 12.5716(4)
_cell_length_b 13.7737(2)
_cell_length_c 15.8867(3)
_cell_measurement_reflns_used 9365
_cell_measurement_temperature 295(2)
_cell_measurement_theta_max 28.291
_cell_measurement_theta_min 2.811
_cell_volume 2322.45(10)
_computing_cell_refinement 'SAINT-Plus (Bruker, 2002)'
_computing_data_collection 'SMART (Bruker, 2002)'
_computing_data_reduction 'SAINT-Plus (Bruker, 2002)'
_computing_molecular_graphics 'SHELXTL (Sheldrick, 2008)'
_computing_publication_material 'SHELXL97 (Sheldrick, 2008)'
_computing_structure_refinement 'SHELXL97 (Sheldrick, 2008)'
_computing_structure_solution 'SHELXS97 (Sheldrick, 2008)'
_diffrn_ambient_temperature 295(2)
_diffrn_measured_fraction_theta_full 0.979
_diffrn_measured_fraction_theta_max 0.979
_diffrn_measurement_device_type 'Bruker APEX area-detector'
_diffrn_measurement_method '\f and \w'
_diffrn_radiation_monochromator graphite
_diffrn_radiation_source 'fine-focus sealed tube'
_diffrn_radiation_type MoK\a
_diffrn_radiation_wavelength 0.71073
_diffrn_reflns_av_R_equivalents 0.0444
_diffrn_reflns_av_sigmaI/netI 0.0725
_diffrn_reflns_limit_h_max 15
_diffrn_reflns_limit_h_min -15
_diffrn_reflns_limit_k_max 17
_diffrn_reflns_limit_k_min -17
_diffrn_reflns_limit_l_max 19
_diffrn_reflns_limit_l_min -19
_diffrn_reflns_number 18519
_diffrn_reflns_theta_full 26.50
_diffrn_reflns_theta_max 26.50
_diffrn_reflns_theta_min 1.38
_diffrn_standards_number 0
_exptl_absorpt_coefficient_mu 7.666
_exptl_absorpt_correction_T_max 0.8618
_exptl_absorpt_correction_T_min 0.2070
_exptl_absorpt_correction_type multi-scan
_exptl_absorpt_process_details '(SADABS; Sheldrick, 1996)'
_exptl_crystal_colour Colorless
_exptl_crystal_density_diffrn 2.426
_exptl_crystal_density_method 'not measured'
_exptl_crystal_description Plate
_exptl_crystal_F_000 1600
_exptl_crystal_size_max 0.30
_exptl_crystal_size_mid 0.14
_exptl_crystal_size_min 0.02
_refine_diff_density_max 2.339
_refine_diff_density_min -2.669
_refine_ls_extinction_method none
_refine_ls_goodness_of_fit_ref 1.020
_refine_ls_hydrogen_treatment mixed
_refine_ls_matrix_type full
_refine_ls_number_parameters 715
_refine_ls_number_reflns 9421
_refine_ls_number_restraints 6
_refine_ls_restrained_S_all 1.019
_refine_ls_R_factor_all 0.0478
_refine_ls_R_factor_gt 0.0419
_refine_ls_shift/su_max 0.002
_refine_ls_shift/su_mean 0.000
_refine_ls_structure_factor_coef Fsqd
_refine_ls_weighting_details 'calc w=1/[\s^2^(Fo^2^)+(0.0519P)^2^] where P=(Fo^2^+2Fc^2^)/3'
_refine_ls_weighting_scheme calc
_refine_ls_wR_factor_gt 0.1038
_refine_ls_wR_factor_ref 0.1082
_reflns_number_gt 8260
_reflns_number_total 9421
_reflns_threshold_expression I>2\s(I)
_cod_data_source_file sj2461.cif
_cod_data_source_block I
_cod_original_cell_volume 2322.45(9)
_cod_database_code 2217829
_cod_database_fobs_code 2217829

loop_
_symmetry_equiv_pos_as_xyz
'x, y, z'
'-x, -y, -z'

loop_
_atom_site_type_symbol
_atom_site_label
_atom_site_fract_x
_atom_site_fract_y
_atom_site_fract_z
_atom_site_U_iso_or_equiv
_atom_site_adp_type
_atom_site_calc_flag
_atom_site_refinement_flags
_atom_site_occupancy
Tm Tm1 -0.31816(2) 0.12071(2) 0.463579(18) 0.01666(9) Uani d . 1
Tm Tm2 -0.00120(2) 0.00357(2) 0.241350(18) 0.01670(9) Uani d . 1
Tm Tm3 0.30710(2) -0.11202(2) 0.002946(18) 0.01663(9) Uani d . 1
Tm Tm4 0.51486(2) 0.04932(2) -0.258514(18) 0.01669(9) Uani d . 1
O O1 -0.1567(4) 0.1696(5) 0.4135(4) 0.0365(13) Uani d . 1
O O2 0.0298(4) 0.0745(4) 0.3378(3) 0.0289(12) Uani d . 1
O O3 0.2956(4) 0.0633(4) 0.3023(3) 0.0354(13) Uani d . 1
O O4 0.2189(4) -0.0054(4) 0.4425(3) 0.0282(11) Uani d . 1
O O5 -0.3224(4) 0.1930(4) 0.3206(3) 0.0265(11) Uani d . 1
O O6 -0.1474(4) 0.1583(4) 0.2105(3) 0.0241(11) Uani d . 1
O O7 -0.3531(4) 0.1884(4) 0.1302(3) 0.0249(11) Uani d . 1
O O8 -0.3630(4) 0.3019(4) 0.0065(3) 0.0276(11) Uani d . 1
O O9 -0.0324(4) -0.0860(4) 0.1619(3) 0.0265(11) Uani d . 1
O O10 0.1308(4) -0.1341(4) 0.0439(4) 0.0355(13) Uani d . 1
O O11 -0.3142(4) -0.1192(4) 0.2113(3) 0.0302(12) Uani d . 1
O O12 -0.2293(4) -0.0281(4) 0.0877(3) 0.0274(11) Uani d . 1
O O13 0.1513(4) -0.1479(4) 0.2665(3) 0.0275(11) Uani d . 1
O O14 0.3183(4) -0.1874(4) 0.1483(3) 0.0275(11) Uani d . 1
O O15 0.3801(4) -0.2562(4) 0.4525(3) 0.0253(11) Uani d . 1
O O16 0.3972(5) -0.1774(4) 0.3097(3) 0.0296(12) Uani d . 1
O O17 0.5130(4) -0.1881(4) -0.0108(3) 0.0254(11) Uani d . 1
O O18 0.5131(4) -0.0711(4) -0.1315(3) 0.0279(11) Uani d . 1
O O19 0.6707(4) -0.0348(4) -0.0425(3) 0.0249(11) Uani d . 1
O O20 0.8564(4) -0.0430(4) -0.1219(3) 0.0251(11) Uani d . 1
O O21 0.5023(4) 0.1011(4) -0.4038(3) 0.0197(10) Uani d . 1
O O22 0.4733(4) 0.1920(4) -0.5335(3) 0.0253(11) Uani d . 1
O O23 0.1458(4) 0.0407(4) -0.3581(3) 0.0261(11) Uani d . 1
O O24 0.3314(4) 0.0309(4) -0.4389(3) 0.0261(11) Uani d . 1
O O25 0.4742(5) 0.1444(5) -0.1427(3) 0.0359(13) Uani d D 1
O O26 0.4781(5) -0.0892(5) -0.2904(4) 0.0360(13) Uani d D 1
C C1 -0.0433(6) 0.1453(6) 0.3882(4) 0.0216(14) Uani d . 1
C C2 0.0057(6) 0.2099(6) 0.4160(4) 0.0208(14) Uani d . 1
C C3 -0.0740(7) 0.3070(6) 0.4508(5) 0.0333(18) Uani d . 1
H H3 -0.1578 0.3266 0.4630 0.040 Uiso calc R 1
C C4 -0.0269(8) 0.3731(7) 0.4667(6) 0.043(2) Uani d . 1
H H4 -0.0795 0.4363 0.4915 0.052 Uiso calc R 1
C C5 0.0940(8) 0.3469(7) 0.4466(6) 0.042(2) Uani d . 1
H H5 0.1237 0.3949 0.4541 0.050 Uiso calc R 1
C C6 0.1761(7) 0.2499(7) 0.4150(5) 0.0347(18) Uani d . 1
H H6 0.2595 0.2316 0.4032 0.042 Uiso calc R 1
C C7 0.1294(6) 0.1807(5) 0.4014(4) 0.0205(14) Uani d . 1
C C8 0.2211(6) 0.0706(6) 0.3786(5) 0.0242(15) Uani d . 1
C C9 -0.2531(5) 0.2181(5) 0.2461(4) 0.0189(13) Uani d . 1
C C10 -0.3008(6) 0.3307(6) 0.2024(4) 0.0198(14) Uani d . 1
C C11 -0.2968(7) 0.4109(6) 0.2387(5) 0.0290(16) Uani d . 1
H H11 -0.2646 0.3919 0.2874 0.035 Uiso calc R 1
C C12 -0.3396(8) 0.5178(7) 0.2041(5) 0.0366(19) Uani d . 1
H H12 -0.3377 0.5702 0.2301 0.044 Uiso calc R 1
C C13 -0.3853(7) 0.5465(6) 0.1304(6) 0.040(2) Uani d . 1
H H13 -0.4120 0.6182 0.1057 0.048 Uiso calc R 1
C C14 -0.3913(7) 0.4700(6) 0.0937(5) 0.0306(17) Uani d . 1
H H14 -0.4231 0.4901 0.0447 0.037 Uiso calc R 1
C C15 -0.3498(6) 0.3608(6) 0.1294(4) 0.0203(14) Uani d . 1
C C16 -0.3577(5) 0.2801(6) 0.0867(4) 0.0204(14) Uani d . 1
C C17 0.0328(6) -0.1417(5) 0.0971(5) 0.0193(14) Uani d . 1
C C18 -0.0077(6) -0.2241(6) 0.0859(4) 0.0210(14) Uani d . 1
C C19 0.0831(6) -0.3190(6) 0.0542(5) 0.0285(16) Uani d . 1
H H19 0.1648 -0.3266 0.0367 0.034 Uiso calc R 1
C C20 0.0510(8) -0.4018(7) 0.0489(6) 0.040(2) Uani d . 1
H H20 0.1114 -0.4645 0.0272 0.049 Uiso calc R 1
C C21 -0.0675(7) -0.3920(7) 0.0751(6) 0.043(2) Uani d . 1
H H21 -0.0882 -0.4479 0.0711 0.052 Uiso calc R 1
C C22 -0.1584(6) -0.2989(6) 0.1079(5) 0.0279(16) Uani d . 1
H H22 -0.2395 -0.2932 0.1269 0.034 Uiso calc R 1
C C23 -0.1287(6) -0.2141(6) 0.1125(4) 0.0214(14) Uani d . 1
C C24 -0.2311(5) -0.1127(6) 0.1400(4) 0.0194(14) Uani d . 1
C C25 0.2553(6) -0.2075(6) 0.2276(4) 0.0208(14) Uani d . 1
C C26 0.3052(5) -0.3180(5) 0.2776(4) 0.0188(14) Uani d . 1
C C27 0.2949(7) -0.4028(6) 0.2527(5) 0.0305(17) Uani d . 1
H H27 0.2622 -0.3910 0.2053 0.037 Uiso calc R 1
C C28 0.3340(8) -0.5060(7) 0.2992(6) 0.043(2) Uani d . 1
H H28 0.3290 -0.5631 0.2816 0.052 Uiso calc R 1
C C29 0.3802(8) -0.5236(6) 0.3712(6) 0.039(2) Uani d . 1
H H29 0.4050 -0.5921 0.4025 0.047 Uiso calc R 1
C C30 0.3891(7) -0.4394(6) 0.3960(5) 0.0295(16) Uani d . 1
H H30 0.4182 -0.4510 0.4453 0.035 Uiso calc R 1
C C31 0.3552(6) -0.3363(6) 0.3483(4) 0.0216(15) Uani d . 1
C C32 0.3785(6) -0.2512(6) 0.3731(4) 0.0206(14) Uani d . 1
C C33 0.5698(5) -0.1514(5) -0.0863(4) 0.0179(13) Uani d . 1
C C34 0.7019(5) -0.2149(5) -0.1220(4) 0.0182(13) Uani d . 1
C C35 0.7286(7) -0.3091(6) -0.1544(5) 0.0303(17) Uani d . 1
H H35 0.6656 -0.3291 -0.1526 0.036 Uiso calc R 1
C C36 0.8467(7) -0.3730(7) -0.1891(6) 0.041(2) Uani d . 1
H H36 0.8634 -0.4350 -0.2122 0.049 Uiso calc R 1
C C37 0.9415(7) -0.3461(7) -0.1900(6) 0.040(2) Uani d . 1
H H37 1.0218 -0.3908 -0.2120 0.048 Uiso calc R 1
C C38 0.9158(6) -0.2520(6) -0.1578(5) 0.0271(16) Uani d . 1
H H38 0.9793 -0.2334 -0.1585 0.033 Uiso calc R 1
C C39 0.7962(5) -0.1850(5) -0.1247(4) 0.0194(14) Uani d . 1
C C40 0.7718(6) -0.0829(6) -0.0942(4) 0.0202(14) Uani d . 1
C C41 0.4315(6) 0.1676(5) -0.4498(4) 0.0182(13) Uani d . 1
C C42 0.3013(5) 0.2301(5) -0.4029(4) 0.0183(13) Uani d . 1
C C43 0.2790(7) 0.3312(6) -0.3869(5) 0.0297(17) Uani d . 1
H H43 0.3426 0.3570 -0.4059 0.036 Uiso calc R 1
C C44 0.1616(7) 0.3961(7) -0.3424(5) 0.0370(19) Uani d . 1
H H44 0.1477 0.4632 -0.3294 0.044 Uiso calc R 1
C C45 0.0666(7) 0.3585(6) -0.3180(5) 0.0360(19) Uani d . 1
H H45 -0.0123 0.4019 -0.2906 0.043 Uiso calc R 1
C C46 0.0882(6) 0.2577(6) -0.3339(5) 0.0265(16) Uani d . 1
H H46 0.0235 0.2336 -0.3170 0.032 Uiso calc R 1
C C47 0.2054(5) 0.1908(6) -0.3752(4) 0.0193(14) Uani d . 1
C C48 0.2280(6) 0.0824(6) -0.3906(4) 0.0198(14) Uani d . 1
H H25A 0.528(6) 0.165(7) -0.146(5) 0.050 Uiso d D 1
H H25B 0.440(7) 0.127(7) -0.0899(18) 0.050 Uiso d D 1
H H26A 0.422(5) -0.096(7) -0.246(3) 0.050 Uiso d D 1
H H26B 0.481(7) -0.107(7) -0.337(3) 0.050 Uiso d D 1

loop_
_atom_site_aniso_label
_atom_site_aniso_U_11
_atom_site_aniso_U_22
_atom_site_aniso_U_33
_atom_site_aniso_U_12
_atom_site_aniso_U_13
_atom_site_aniso_U_23
Tm1 0.01355(14) 0.01940(17) 0.01543(15) -0.00609(12) -0.00262(11) -0.00136(11)
Tm2 0.01188(15) 0.01966(18) 0.01674(15) -0.00620(13) 0.00029(11) -0.00466(12)
Tm3 0.01472(15) 0.01797(17) 0.01583(15) -0.00678(12) -0.00276(11) -0.00056(12)
Tm4 0.01315(14) 0.02015(17) 0.01376(15) -0.00586(12) -0.00174(10) -0.00035(11)
O1 0.016(2) 0.043(4) 0.051(3) -0.013(2) -0.008(2) -0.005(3)
O2 0.028(3) 0.034(3) 0.030(3) -0.012(2) -0.005(2) -0.015(2)
O3 0.016(2) 0.036(3) 0.036(3) -0.003(2) 0.006(2) -0.004(2)
O4 0.026(3) 0.027(3) 0.024(3) -0.002(2) -0.010(2) -0.001(2)
O5 0.019(2) 0.034(3) 0.020(2) -0.011(2) -0.0013(19) 0.004(2)
O6 0.018(2) 0.025(3) 0.022(2) -0.006(2) 0.0006(19) -0.002(2)
O7 0.030(3) 0.022(3) 0.023(2) -0.013(2) -0.006(2) 0.001(2)
O8 0.035(3) 0.027(3) 0.020(2) -0.009(2) -0.009(2) -0.004(2)
O9 0.024(2) 0.032(3) 0.025(3) -0.010(2) -0.004(2) -0.010(2)
O10 0.024(3) 0.036(3) 0.044(3) -0.017(2) 0.007(2) -0.012(3)
O11 0.017(2) 0.042(3) 0.026(3) -0.010(2) -0.004(2) 0.001(2)
O12 0.027(3) 0.023(3) 0.027(3) -0.006(2) -0.011(2) 0.005(2)
O13 0.019(2) 0.023(3) 0.026(3) 0.001(2) -0.001(2) 0.000(2)
O14 0.027(3) 0.030(3) 0.021(2) -0.009(2) -0.003(2) -0.002(2)
O15 0.028(3) 0.029(3) 0.019(2) -0.011(2) -0.0050(19) -0.004(2)
O16 0.043(3) 0.033(3) 0.022(3) -0.025(3) -0.012(2) 0.005(2)
O17 0.020(2) 0.031(3) 0.019(2) -0.012(2) 0.0006(19) 0.003(2)
O18 0.023(2) 0.025(3) 0.028(3) 0.001(2) -0.011(2) -0.001(2)
O19 0.018(2) 0.029(3) 0.026(3) -0.008(2) 0.0003(19) -0.010(2)
O20 0.020(2) 0.034(3) 0.023(2) -0.017(2) -0.0003(19) 0.000(2)
O21 0.017(2) 0.025(3) 0.017(2) -0.010(2) -0.0047(18) 0.0013(19)
O22 0.016(2) 0.034(3) 0.019(2) -0.007(2) -0.0030(18) 0.002(2)
O23 0.021(2) 0.037(3) 0.020(2) -0.019(2) 0.0019(19) -0.001(2)
O24 0.015(2) 0.025(3) 0.033(3) -0.007(2) 0.004(2) -0.013(2)
O25 0.033(3) 0.058(4) 0.022(3) -0.018(3) -0.005(2) -0.014(3)
O26 0.048(3) 0.046(4) 0.024(3) -0.029(3) -0.006(2) -0.006(3)
C1 0.021(3) 0.026(4) 0.017(3) -0.011(3) -0.003(3) 0.001(3)
C2 0.019(3) 0.024(4) 0.018(3) -0.005(3) -0.006(3) -0.003(3)
C3 0.030(4) 0.022(4) 0.040(4) 0.003(3) -0.012(3) -0.009(3)
C4 0.051(5) 0.027(5) 0.051(5) 0.002(4) -0.022(4) -0.018(4)
C5 0.066(6) 0.033(5) 0.047(5) -0.029(5) -0.029(4) 0.001(4)
C6 0.043(4) 0.039(5) 0.037(4) -0.025(4) -0.018(4) -0.002(4)
C7 0.021(3) 0.019(4) 0.017(3) -0.005(3) -0.005(3) 0.000(3)
C8 0.021(3) 0.025(4) 0.029(4) -0.011(3) -0.006(3) -0.004(3)
C9 0.014(3) 0.018(4) 0.025(3) -0.003(3) -0.009(3) -0.003(3)
C10 0.016(3) 0.022(4) 0.018(3) -0.006(3) -0.001(2) -0.004(3)
C11 0.035(4) 0.031(4) 0.027(4) -0.015(3) -0.009(3) -0.006(3)
C12 0.049(5) 0.028(5) 0.037(4) -0.018(4) -0.008(4) -0.010(4)
C13 0.039(5) 0.012(4) 0.053(5) -0.003(4) -0.006(4) -0.002(4)
C14 0.035(4) 0.023(4) 0.031(4) -0.010(3) -0.010(3) 0.001(3)
C15 0.020(3) 0.018(4) 0.016(3) -0.004(3) 0.000(2) -0.001(3)
C16 0.014(3) 0.021(4) 0.025(4) -0.006(3) 0.000(3) -0.009(3)
C17 0.016(3) 0.016(3) 0.028(4) -0.008(3) -0.007(3) -0.001(3)
C18 0.022(3) 0.026(4) 0.018(3) -0.010(3) -0.005(3) -0.006(3)
C19 0.025(4) 0.025(4) 0.031(4) -0.007(3) 0.000(3) -0.010(3)
C20 0.039(5) 0.028(5) 0.048(5) -0.005(4) -0.003(4) -0.019(4)
C21 0.037(4) 0.031(5) 0.068(6) -0.017(4) -0.013(4) -0.013(4)
C22 0.028(4) 0.024(4) 0.037(4) -0.015(3) -0.010(3) -0.002(3)
C23 0.019(3) 0.022(4) 0.020(3) -0.010(3) 0.000(3) 0.000(3)
C24 0.013(3) 0.028(4) 0.015(3) -0.006(3) -0.003(2) -0.003(3)
C25 0.020(3) 0.027(4) 0.020(3) -0.011(3) -0.008(3) -0.004(3)
C26 0.016(3) 0.018(4) 0.018(3) -0.004(3) 0.000(2) -0.005(3)
C27 0.031(4) 0.026(4) 0.038(4) -0.010(3) -0.015(3) -0.005(3)
C28 0.060(6) 0.023(5) 0.051(5) -0.019(4) -0.021(4) 0.000(4)
C29 0.049(5) 0.016(4) 0.045(5) -0.010(4) -0.012(4) 0.003(4)
C30 0.036(4) 0.020(4) 0.027(4) -0.005(3) -0.012(3) 0.004(3)
C31 0.019(3) 0.020(4) 0.023(3) -0.009(3) 0.000(3) -0.002(3)
C32 0.015(3) 0.025(4) 0.021(3) -0.007(3) -0.003(2) -0.004(3)
C33 0.013(3) 0.022(4) 0.019(3) -0.003(3) -0.007(2) -0.006(3)
C34 0.015(3) 0.018(4) 0.017(3) -0.008(3) 0.000(2) 0.001(3)
C35 0.030(4) 0.023(4) 0.037(4) -0.007(3) -0.005(3) -0.014(3)
C36 0.036(4) 0.031(5) 0.050(5) -0.006(4) -0.001(4) -0.022(4)
C37 0.025(4) 0.025(5) 0.047(5) 0.003(3) 0.003(3) -0.005(4)
C38 0.013(3) 0.028(4) 0.032(4) -0.007(3) 0.000(3) 0.000(3)
C39 0.017(3) 0.016(4) 0.018(3) -0.004(3) -0.002(2) 0.001(3)
C40 0.022(3) 0.029(4) 0.015(3) -0.015(3) -0.008(3) 0.003(3)
C41 0.021(3) 0.021(4) 0.017(3) -0.012(3) -0.005(2) -0.001(3)
C42 0.015(3) 0.022(4) 0.014(3) -0.008(3) -0.001(2) 0.002(3)
C43 0.031(4) 0.020(4) 0.031(4) -0.008(3) -0.008(3) 0.005(3)
C44 0.044(5) 0.025(4) 0.036(4) -0.010(4) -0.005(4) -0.007(4)
C45 0.031(4) 0.026(4) 0.034(4) -0.001(3) 0.002(3) -0.005(3)
C46 0.015(3) 0.025(4) 0.027(4) -0.001(3) 0.003(3) -0.004(3)
C47 0.015(3) 0.024(4) 0.016(3) -0.006(3) -0.001(2) -0.005(3)
C48 0.023(3) 0.024(4) 0.015(3) -0.012(3) -0.007(3) 0.000(3)

loop_
_atom_type_symbol
_atom_type_description
_atom_type_scat_dispersion_real
_atom_type_scat_dispersion_imag
_atom_type_scat_source
C C 0.0033 0.0016 'International Tables Vol C Tables 4.2.6.8 and 6.1.1.4'
H H 0.0000 0.0000 'International Tables Vol C Tables 4.2.6.8 and 6.1.1.4'
O O 0.0106 0.0060 'International Tables Vol C Tables 4.2.6.8 and 6.1.1.4'
Tm Tm -0.3139 5.2483 'International Tables Vol C Tables 4.2.6.8 and 6.1.1.4'

loop_
_geom_angle_atom_site_label_1
_geom_angle_atom_site_label_2
_geom_angle_atom_site_label_3
_geom_angle_site_symmetry_1
_geom_angle_site_symmetry_3
_geom_angle
O4 Tm1 O1 2_556 . 82.99(19)
O4 Tm1 O5 2_556 . 149.43(17)
O1 Tm1 O5 . . 78.74(18)
O4 Tm1 O15 2_556 2_556 91.43(18)
O1 Tm1 O15 . 2_556 78.58(18)
O5 Tm1 O15 . 2_556 108.50(18)
O4 Tm1 O24 2_556 2 82.45(19)
O1 Tm1 O24 . 2 127.61(18)
O5 Tm1 O24 . 2 89.52(18)
O15 Tm1 O24 2_556 2 151.59(15)
O4 Tm1 O22 2_556 1_456 133.10(16)
O1 Tm1 O22 . 1_456 139.67(19)
O5 Tm1 O22 . 1_456 73.92(15)
O15 Tm1 O22 2_556 1_456 82.61(17)
O24 Tm1 O22 2 1_456 81.57(17)
O4 Tm1 O21 2_556 1_456 80.83(16)
O1 Tm1 O21 . 1_456 147.00(18)
O5 Tm1 O21 . 1_456 126.42(15)
O15 Tm1 O21 2_556 1_456 73.30(15)
O24 Tm1 O21 2 1_456 78.34(15)
O22 Tm1 O21 1_456 1_456 52.83(15)
O4 Tm1 O23 2_556 2 76.67(16)
O1 Tm1 O23 . 2 77.80(17)
O5 Tm1 O23 . 2 75.65(16)
O15 Tm1 O23 2_556 2 154.64(15)
O24 Tm1 O23 2 2 49.89(13)
O22 Tm1 O23 1_456 2 121.86(15)
O21 Tm1 O23 1_456 2 125.32(15)
O4 Tm1 C41 2_556 1_456 107.72(18)
O1 Tm1 C41 . 1_456 149.9(2)
O5 Tm1 C41 . 1_456 100.28(17)
O15 Tm1 C41 2_556 1_456 73.19(17)
O24 Tm1 C41 2 1_456 82.27(17)
O22 Tm1 C41 1_456 1_456 26.36(17)
O21 Tm1 C41 1_456 1_456 26.89(16)
O23 Tm1 C41 2 1_456 131.59(16)
O4 Tm1 C48 2_556 2 77.03(18)
O1 Tm1 C48 . 2 103.25(19)
O5 Tm1 C48 . 2 83.54(18)
O15 Tm1 C48 2_556 2 167.89(18)
O24 Tm1 C48 2 2 24.35(15)
O22 Tm1 C48 1_456 2 102.50(17)
O21 Tm1 C48 1_456 2 100.86(16)
O23 Tm1 C48 2 2 25.63(15)
C41 Tm1 C48 1_456 2 106.56(18)
O9 Tm2 O2 . . 171.67(18)
O9 Tm2 O13 . . 86.46(19)
O2 Tm2 O13 . . 88.27(19)
O9 Tm2 O20 . 2_655 91.61(17)
O2 Tm2 O20 . 2_655 94.30(17)
O13 Tm2 O20 . 2_655 84.49(17)
O9 Tm2 O6 . . 93.86(18)
O2 Tm2 O6 . . 91.72(19)
O13 Tm2 O6 . . 177.17(15)
O20 Tm2 O6 2_655 . 92.69(17)
O9 Tm2 O23 . 2 86.23(17)
O2 Tm2 O23 . 2 87.80(17)
O13 Tm2 O23 . 2 94.83(17)
O20 Tm2 O23 2_655 2 177.77(16)
O6 Tm2 O23 . 2 87.99(17)
O12 Tm3 O10 2 . 85.95(19)
O12 Tm3 O17 2 . 122.74(16)
O10 Tm3 O17 . . 147.99(19)
O12 Tm3 O14 2 . 148.40(18)
O10 Tm3 O14 . . 86.65(19)
O17 Tm3 O14 . . 75.42(16)
O12 Tm3 O7 2 2 77.54(18)
O10 Tm3 O7 . 2 86.24(18)
O17 Tm3 O7 . 2 86.73(17)
O14 Tm3 O7 . 2 132.48(17)
O12 Tm3 O19 2 2_655 75.28(18)
O10 Tm3 O19 . 2_655 122.56(17)
O17 Tm3 O19 . 2_655 81.89(17)
O14 Tm3 O19 . 2_655 83.07(17)
O7 Tm3 O19 2 2_655 138.07(15)
O12 Tm3 O8 2 2 128.53(17)
O10 Tm3 O8 . 2 75.95(18)
O17 Tm3 O8 . 2 74.70(17)
O14 Tm3 O8 . 2 78.84(17)
O7 Tm3 O8 2 2 53.88(16)
O19 Tm3 O8 2_655 2 153.32(16)
O12 Tm3 C16 2 2 102.3(2)
O10 Tm3 C16 . 2 76.62(18)
O17 Tm3 C16 . 2 82.96(18)
O14 Tm3 C16 . 2 105.80(19)
O7 Tm3 C16 2 2 27.30(18)
O19 Tm3 C16 2_655 2 159.87(16)
O8 Tm3 C16 2 2 26.99(18)
O12 Tm3 O20 2 2_655 76.45(17)
O10 Tm3 O20 . 2_655 74.39(16)
O17 Tm3 O20 . 2_655 122.62(15)
O14 Tm3 O20 . 2_655 71.97(16)
O7 Tm3 O20 2 2_655 148.42(15)
O19 Tm3 O20 2_655 2_655 48.69(13)
O8 Tm3 O20 2 2_655 139.11(14)
C16 Tm3 O20 2 2_655 151.00(15)
O12 Tm3 O18 2 . 74.97(16)
O10 Tm3 O18 . . 152.24(18)
O17 Tm3 O18 . . 48.03(15)
O14 Tm3 O18 . . 119.99(15)
O7 Tm3 O18 2 . 70.26(15)
O19 Tm3 O18 2_655 . 72.22(14)
O8 Tm3 O18 2 . 100.23(15)
C16 Tm3 O18 2 . 87.78(16)
O20 Tm3 O18 2_655 . 118.94(14)
O12 Tm3 C33 2 . 99.60(18)
O10 Tm3 C33 . . 158.80(18)
O17 Tm3 C33 . . 23.68(17)
O14 Tm3 C33 . . 98.32(17)
O7 Tm3 C33 2 . 75.17(16)
O19 Tm3 C33 2_655 . 78.59(16)
O8 Tm3 C33 2 . 84.77(17)
C16 Tm3 C33 2 . 82.21(17)
O20 Tm3 C33 2_655 . 126.77(15)
O18 Tm3 C33 . . 24.63(15)
O11 Tm4 O3 2 2_655 163.2(2)
O11 Tm4 O18 2 . 89.47(17)
O3 Tm4 O18 2_655 . 81.73(18)
O11 Tm4 O21 2 . 88.24(16)
O3 Tm4 O21 2_655 . 92.44(18)
O18 Tm4 O21 . . 150.61(17)
O11 Tm4 O16 2 2_655 112.53(19)
O3 Tm4 O16 2_655 2_655 83.94(19)
O18 Tm4 O16 . 2_655 129.82(17)
O21 Tm4 O16 . 2_655 77.53(16)
O11 Tm4 O25 2 . 75.59(19)
O3 Tm4 O25 2_655 . 115.2(2)
O18 Tm4 O25 . . 74.5(2)
O21 Tm4 O25 . . 132.8(2)
O16 Tm4 O25 2_655 . 68.97(18)
O11 Tm4 O26 2 . 83.4(2)
O3 Tm4 O26 2_655 . 80.5(2)
O18 Tm4 O26 . . 74.75(19)
O21 Tm4 O26 . . 75.88(18)
O16 Tm4 O26 2_655 . 148.45(17)
O25 Tm4 O26 . . 142.58(19)
C1 O1 Tm1 . . 150.0(5)
C1 O2 Tm2 . . 130.1(4)
C8 O3 Tm4 . 2_655 130.2(5)
C8 O4 Tm1 . 2_556 144.7(4)
C9 O5 Tm1 . . 139.6(4)
C9 O6 Tm2 . . 141.4(4)
C16 O7 Tm3 . 2 93.2(4)
C16 O8 Tm3 . 2 90.7(4)
C17 O9 Tm2 . . 135.3(4)
C17 O10 Tm3 . . 156.6(5)
C24 O11 Tm4 . 2 137.6(4)
C24 O12 Tm3 . 2 152.0(4)
C25 O13 Tm2 . . 142.0(4)
C25 O14 Tm3 . . 143.2(4)
C32 O15 Tm1 . 2_556 129.4(5)
C32 O16 Tm4 . 2_655 145.1(4)
C33 O17 Tm3 . . 108.9(4)
C33 O18 Tm4 . . 149.3(4)
C33 O18 Tm3 . . 81.9(4)
Tm4 O18 Tm3 . . 128.13(19)
C40 O19 Tm3 . 2_655 106.2(4)
C40 O20 Tm2 . 2_655 145.9(4)
C40 O20 Tm3 . 2_655 85.1(4)
Tm2 O20 Tm3 2_655 2_655 120.00(19)
C41 O21 Tm4 . . 141.4(4)
C41 O21 Tm1 . 1_654 88.7(3)
Tm4 O21 Tm1 . 1_654 122.08(18)
C41 O22 Tm1 . 1_654 96.5(4)
C48 O23 Tm2 . 2 151.2(4)
C48 O23 Tm1 . 2 83.2(4)
Tm2 O23 Tm1 2 2 116.9(2)
C48 O24 Tm1 . 2 106.8(4)
Tm4 O25 H25A . . 115(5)
Tm4 O25 H25B . . 122(6)
H25A O25 H25B . . 112(3)
Tm4 O26 H26A . . 102(5)
Tm4 O26 H26B . . 134(6)
H26A O26 H26B . . 115(3)
O2 C1 O1 . . 124.3(6)
O2 C1 C2 . . 118.5(6)
O1 C1 C2 . . 117.1(6)
C7 C2 C3 . . 119.3(7)
C7 C2 C1 . . 121.1(6)
C3 C2 C1 . . 119.4(6)
C4 C3 C2 . . 119.4(7)
C4 C3 H3 . . 120.3
C2 C3 H3 . . 120.3
C5 C4 C3 . . 120.7(8)
C5 C4 H4 . . 119.6
C3 C4 H4 . . 119.6
C4 C5 C6 . . 121.7(7)
C4 C5 H5 . . 119.2
C6 C5 H5 . . 119.2
C5 C6 C7 . . 118.1(7)
C5 C6 H6 . . 121.0
C7 C6 H6 . . 121.0
C2 C7 C6 . . 120.7(7)
C2 C7 C8 . . 123.4(6)
C6 C7 C8 . . 115.7(6)
O3 C8 O4 . . 125.6(7)
O3 C8 C7 . . 118.4(6)
O4 C8 C7 . . 115.8(6)
O6 C9 O5 . . 124.8(6)
O6 C9 C10 . . 119.3(6)
O5 C9 C10 . . 115.8(5)
C11 C10 C15 . . 118.4(7)
C11 C10 C9 . . 116.7(6)
C15 C10 C9 . . 124.9(6)
C12 C11 C10 . . 121.6(7)
C12 C11 H11 . . 119.2
C10 C11 H11 . . 119.2
C11 C12 C13 . . 119.6(7)
C11 C12 H12 . . 120.2
C13 C12 H12 . . 120.2
C14 C13 C12 . . 120.3(8)
C14 C13 H13 . . 119.9
C12 C13 H13 . . 119.9
C13 C14 C15 . . 120.7(8)
C13 C14 H14 . . 119.7
C15 C14 H14 . . 119.7
C10 C15 C14 . . 119.5(7)
C10 C15 C16 . . 121.8(6)
C14 C15 C16 . . 118.6(6)
O8 C16 O7 . . 120.4(6)
O8 C16 C15 . . 119.7(6)
O7 C16 C15 . . 119.8(6)
O8 C16 Tm3 . 2 62.3(4)
O7 C16 Tm3 . 2 59.5(3)
C15 C16 Tm3 . 2 165.0(4)
O10 C17 O9 . . 123.9(6)
O10 C17 C18 . . 118.2(6)
O9 C17 C18 . . 117.8(5)
C23 C18 C19 . . 119.7(6)
C23 C18 C17 . . 122.9(6)
C19 C18 C17 . . 117.2(6)
C20 C19 C18 . . 119.8(7)
C20 C19 H19 . . 120.1
C18 C19 H19 . . 120.1
C21 C20 C19 . . 120.5(8)
C21 C20 H20 . . 119.7
C19 C20 H20 . . 119.7
C20 C21 C22 . . 120.2(7)
C20 C21 H21 . . 119.9
C22 C21 H21 . . 119.9
C21 C22 C23 . . 120.4(7)
C21 C22 H22 . . 119.8
C23 C22 H22 . . 119.8
C18 C23 C22 . . 119.4(7)
C18 C23 C24 . . 122.9(6)
C22 C23 C24 . . 117.5(6)
O12 C24 O11 . . 125.1(6)
O12 C24 C23 . . 117.1(5)
O11 C24 C23 . . 117.7(6)
O13 C25 O14 . . 126.1(7)
O13 C25 C26 . . 116.6(6)
O14 C25 C26 . . 117.0(6)
C27 C26 C31 . . 119.9(7)
C27 C26 C25 . . 116.9(6)
C31 C26 C25 . . 123.1(6)
C26 C27 C28 . . 119.7(7)
C26 C27 H27 . . 120.1
C28 C27 H27 . . 120.1
C29 C28 C27 . . 120.4(8)
C29 C28 H28 . . 119.8
C27 C28 H28 . . 119.8
C30 C29 C28 . . 119.6(8)
C30 C29 H29 . . 120.2
C28 C29 H29 . . 120.2
C29 C30 C31 . . 121.1(7)
C29 C30 H30 . . 119.5
C31 C30 H30 . . 119.5
C26 C31 C30 . . 119.2(7)
C26 C31 C32 . . 122.6(6)
C30 C31 C32 . . 118.2(7)
O15 C32 O16 . . 124.0(6)
O15 C32 C31 . . 119.9(6)
O16 C32 C31 . . 116.1(6)
O18 C33 O17 . . 119.9(6)
O18 C33 C34 . . 122.8(6)
O17 C33 C34 . . 117.0(6)
O18 C33 Tm3 . . 73.5(3)
O17 C33 Tm3 . . 47.4(3)
C34 C33 Tm3 . . 157.5(4)
C35 C34 C39 . . 119.7(6)
C35 C34 C33 . . 115.8(6)
C39 C34 C33 . . 124.5(6)
C36 C35 C34 . . 120.6(7)
C36 C35 H35 . . 119.7
C34 C35 H35 . . 119.7
C35 C36 C37 . . 120.5(7)
C35 C36 H36 . . 119.8
C37 C36 H36 . . 119.8
C36 C37 C38 . . 119.3(7)
C36 C37 H37 . . 120.3
C38 C37 H37 . . 120.3
C37 C38 C39 . . 120.7(6)
C37 C38 H38 . . 119.6
C39 C38 H38 . . 119.6
C38 C39 C34 . . 119.1(6)
C38 C39 C40 . . 119.4(6)
C34 C39 C40 . . 121.4(6)
O19 C40 O20 . . 119.6(6)
O19 C40 C39 . . 121.3(5)
O20 C40 C39 . . 119.0(6)
O22 C41 O21 . . 120.1(6)
O22 C41 C42 . . 118.8(6)
O21 C41 C42 . . 120.4(5)
O22 C41 Tm1 . 1_654 57.2(3)
O21 C41 Tm1 . 1_654 64.4(3)
C42 C41 Tm1 . 1_654 159.4(4)
C43 C42 C47 . . 120.0(6)
C43 C42 C41 . . 115.9(5)
C47 C42 C41 . . 124.1(6)
C42 C43 C44 . . 120.9(7)
C42 C43 H43 . . 119.5
C44 C43 H43 . . 119.5
C45 C44 C43 . . 118.9(7)
C45 C44 H44 . . 120.5
C43 C44 H44 . . 120.5
C46 C45 C44 . . 120.4(7)
C46 C45 H45 . . 119.8
C44 C45 H45 . . 119.8
C45 C46 C47 . . 121.1(6)
C45 C46 H46 . . 119.4
C47 C46 H46 . . 119.4
C46 C47 C42 . . 118.5(6)
C46 C47 C48 . . 120.7(6)
C42 C47 C48 . . 120.7(6)
O24 C48 O23 . . 119.7(6)
O24 C48 C47 . . 118.3(5)
O23 C48 C47 . . 122.0(6)
O24 C48 Tm1 . 2 48.9(3)
O23 C48 Tm1 . 2 71.2(4)
C47 C48 Tm1 . 2 165.3(4)

loop_
_geom_bond_atom_site_label_1
_geom_bond_atom_site_label_2
_geom_bond_site_symmetry_2
_geom_bond_distance
Tm1 O4 2_556 2.190(5)
Tm1 O1 . 2.216(5)
Tm1 O5 . 2.248(5)
Tm1 O15 2_556 2.278(5)
Tm1 O24 2 2.300(5)
Tm1 O22 1_456 2.377(4)
Tm1 O21 1_456 2.536(4)
Tm1 O23 2 2.787(5)
Tm1 C41 1_456 2.811(6)
Tm1 C48 2 2.924(7)
Tm2 O9 . 2.194(5)
Tm2 O2 . 2.225(5)
Tm2 O13 . 2.238(5)
Tm2 O20 2_655 2.244(4)
Tm2 O6 . 2.244(5)
Tm2 O23 2 2.248(4)
Tm3 O12 2 2.188(5)
Tm3 O10 . 2.203(4)
Tm3 O17 . 2.306(4)
Tm3 O14 . 2.308(5)
Tm3 O7 2 2.380(5)
Tm3 O19 2_655 2.408(5)
Tm3 O8 2 2.442(5)
Tm3 C16 2 2.758(7)
Tm3 O20 2_655 2.830(5)
Tm3 O18 . 2.870(5)
Tm3 C33 . 2.963(6)
Tm4 O11 2 2.205(4)
Tm4 O3 2_655 2.210(5)
Tm4 O18 . 2.264(5)
Tm4 O21 . 2.278(4)
Tm4 O16 2_655 2.289(5)
Tm4 O25 . 2.315(5)
Tm4 O26 . 2.344(5)
O1 C1 . 1.254(8)
O2 C1 . 1.253(8)
O3 C8 . 1.237(8)
O3 Tm4 2_655 2.210(5)
O4 C8 . 1.261(8)
O4 Tm1 2_556 2.190(5)
O5 C9 . 1.258(7)
O6 C9 . 1.250(7)
O7 C16 . 1.267(8)
O7 Tm3 2 2.380(5)
O8 C16 . 1.252(8)
O8 Tm3 2 2.442(5)
O9 C17 . 1.265(8)
O10 C17 . 1.251(7)
O11 C24 . 1.252(7)
O11 Tm4 2 2.205(4)
O12 C24 . 1.251(8)
O12 Tm3 2 2.188(5)
O13 C25 . 1.249(8)
O14 C25 . 1.258(7)
O15 C32 . 1.253(8)
O15 Tm1 2_556 2.278(5)
O16 C32 . 1.270(8)
O16 Tm4 2_655 2.289(5)
O17 C33 . 1.258(7)
O18 C33 . 1.248(8)
O19 C40 . 1.251(8)
O19 Tm3 2_655 2.408(5)
O20 C40 . 1.286(7)
O20 Tm2 2_655 2.244(4)
O20 Tm3 2_655 2.830(5)
O21 C41 . 1.272(8)
O21 Tm1 1_654 2.536(4)
O22 C41 . 1.256(7)
O22 Tm1 1_654 2.377(4)
O23 C48 . 1.274(7)
O23 Tm2 2 2.248(4)
O23 Tm1 2 2.787(5)
O24 C48 . 1.259(8)
O24 Tm1 2 2.300(5)
O25 H25A . 0.824(10)
O25 H25B . 0.821(10)
O26 H26A . 0.816(10)
O26 H26B . 0.817(10)
C1 C2 . 1.488(9)
C2 C7 . 1.380(9)
C2 C3 . 1.403(10)
C3 C4 . 1.383(12)
C3 H3 . 0.9300
C4 C5 . 1.343(12)
C4 H4 . 0.9300
C5 C6 . 1.391(12)
C5 H5 . 0.9300
C6 C7 . 1.400(10)
C6 H6 . 0.9300
C7 C8 . 1.516(9)
C9 C10 . 1.493(9)
C10 C11 . 1.395(9)
C10 C15 . 1.396(9)
C11 C12 . 1.381(11)
C11 H11 . 0.9300
C12 C13 . 1.383(12)
C12 H12 . 0.9300
C13 C14 . 1.366(11)
C13 H13 . 0.9300
C14 C15 . 1.409(10)
C14 H14 . 0.9300
C15 C16 . 1.493(9)
C16 Tm3 2 2.758(7)
C17 C18 . 1.491(9)
C18 C23 . 1.381(9)
C18 C19 . 1.400(10)
C19 C20 . 1.386(11)
C19 H19 . 0.9300
C20 C21 . 1.354(11)
C20 H20 . 0.9300
C21 C22 . 1.388(11)
C21 H21 . 0.9300
C22 C23 . 1.389(9)
C22 H22 . 0.9300
C23 C24 . 1.492(9)
C25 C26 . 1.515(9)
C26 C27 . 1.390(9)
C26 C31 . 1.396(9)
C27 C28 . 1.398(11)
C27 H27 . 0.9300
C28 C29 . 1.386(12)
C28 H28 . 0.9300
C29 C30 . 1.373(11)
C29 H29 . 0.9300
C30 C31 . 1.399(10)
C30 H30 . 0.9300
C31 C32 . 1.487(9)
C33 C34 . 1.492(8)
C34 C35 . 1.386(9)
C34 C39 . 1.391(9)
C35 C36 . 1.366(10)
C35 H35 . 0.9300
C36 C37 . 1.380(11)
C36 H36 . 0.9300
C37 C38 . 1.386(11)
C37 H37 . 0.9300
C38 C39 . 1.387(9)
C38 H38 . 0.9300
C39 C40 . 1.480(9)
C41 C42 . 1.506(8)
C41 Tm1 1_654 2.811(6)
C42 C43 . 1.375(10)
C42 C47 . 1.406(8)
C43 C44 . 1.401(10)
C43 H43 . 0.9300
C44 C45 . 1.387(11)
C44 H44 . 0.9300
C45 C46 . 1.373(10)
C45 H45 . 0.9300
C46 C47 . 1.396(9)
C46 H46 . 0.9300
C47 C48 . 1.468(9)
C48 Tm1 2 2.924(7)

loop_
_geom_hbond_atom_site_label_D
_geom_hbond_atom_site_label_H
_geom_hbond_atom_site_label_A
_geom_hbond_site_symmetry_A
_geom_hbond_distance_DH
_geom_hbond_distance_HA
_geom_hbond_distance_DA
_geom_hbond_angle_DHA
O25 H25A O14 2_655 0.824(10) 2.06(2) 2.872(7) 169(9)
O25 H25B O17 2_655 0.821(10) 2.32(7) 2.729(7) 111(6)
O25 H25B O19 2_655 0.821(10) 2.45(3) 3.232(7) 161(7)
O26 H26A O7 2 0.816(10) 2.08(5) 2.822(7) 151(9)
O26 H26B O22 2_654 0.817(10) 2.40(2) 3.208(7) 168(9)
O26 H26B O5 2 0.817(10) 2.62(6) 3.072(7) 116(5)

loop_
_geom_torsion_atom_site_label_1
_geom_torsion_atom_site_label_2
_geom_torsion_atom_site_label_3
_geom_torsion_atom_site_label_4
_geom_torsion_site_symmetry_1
_geom_torsion_site_symmetry_4
_geom_torsion
O4 Tm1 O1 C1 2_556 . 47.0(10)
O5 Tm1 O1 C1 . . -108.4(10)
O15 Tm1 O1 C1 2_556 . 139.9(10)
O24 Tm1 O1 C1 2 . -27.8(11)
O22 Tm1 O1 C1 1_456 . -156.3(9)
O21 Tm1 O1 C1 1_456 . 108.0(10)
O23 Tm1 O1 C1 2 . -30.8(10)
C41 Tm1 O1 C1 1_456 . 160.5(9)
C48 Tm1 O1 C1 2 . -27.9(10)
O9 Tm2 O2 C1 . . -100.3(12)
O13 Tm2 O2 C1 . . -151.1(6)
O20 Tm2 O2 C1 2_655 . 124.6(6)
O6 Tm2 O2 C1 . . 31.8(6)
O23 Tm2 O2 C1 2 . -56.1(6)
O4 Tm1 O5 C9 2_556 . -36.3(9)
O1 Tm1 O5 C9 . . 18.1(7)
O15 Tm1 O5 C9 2_556 . 91.9(7)
O24 Tm1 O5 C9 2 . -110.5(7)
O22 Tm1 O5 C9 1_456 . 168.2(7)
O21 Tm1 O5 C9 1_456 . 174.4(6)
O23 Tm1 O5 C9 2 . -62.0(7)
C41 Tm1 O5 C9 1_456 . 167.5(7)
C48 Tm1 O5 C9 2 . -86.8(7)
O9 Tm2 O6 C9 . . 105.1(7)
O2 Tm2 O6 C9 . . -68.7(7)
O13 Tm2 O6 C9 . . -158(3)
O20 Tm2 O6 C9 2_655 . -163.1(7)
O23 Tm2 O6 C9 2 . 19.0(7)
O2 Tm2 O9 C17 . . -103.5(12)
O13 Tm2 O9 C17 . . -52.7(7)
O20 Tm2 O9 C17 2_655 . 31.7(7)
O6 Tm2 O9 C17 . . 124.5(7)
O23 Tm2 O9 C17 2 . -147.8(7)
O12 Tm3 O10 C17 2 . -119.9(13)
O17 Tm3 O10 C17 . . 84.6(13)
O14 Tm3 O10 C17 . . 29.3(12)
O7 Tm3 O10 C17 2 . 162.3(13)
O19 Tm3 O10 C17 2_655 . -50.3(13)
O8 Tm3 O10 C17 2 . 108.7(13)
C16 Tm3 O10 C17 2 . 136.4(13)
O20 Tm3 O10 C17 2_655 . -42.9(12)
O18 Tm3 O10 C17 . . -166.1(11)
C33 Tm3 O10 C17 . . 133.8(11)
O9 Tm2 O13 C25 . . 70.2(7)
O2 Tm2 O13 C25 . . -116.2(7)
O20 Tm2 O13 C25 2_655 . -21.7(7)
O6 Tm2 O13 C25 . . -26(4)
O23 Tm2 O13 C25 2 . 156.2(7)
O12 Tm3 O14 C25 2 . 57.0(9)
O10 Tm3 O14 C25 . . -19.7(8)
O17 Tm3 O14 C25 . . -172.9(8)
O7 Tm3 O14 C25 2 . -101.5(8)
O19 Tm3 O14 C25 2_655 . 103.7(8)
O8 Tm3 O14 C25 2 . -96.0(8)
C16 Tm3 O14 C25 2 . -94.8(8)
O20 Tm3 O14 C25 2_655 . 55.0(7)
O18 Tm3 O14 C25 . . 168.5(7)
C33 Tm3 O14 C25 . . -179.0(7)
O12 Tm3 O17 C33 2 . -13.4(5)
O10 Tm3 O17 C33 . . 137.0(4)
O14 Tm3 O17 C33 . . -165.0(5)
O7 Tm3 O17 C33 2 . 59.5(4)
O19 Tm3 O17 C33 2_655 . -80.1(4)
O8 Tm3 O17 C33 2 . 112.9(4)
C16 Tm3 O17 C33 2 . 86.6(4)
O20 Tm3 O17 C33 2_655 . -108.1(4)
O18 Tm3 O17 C33 . . -6.7(4)
O11 Tm4 O18 C33 2 . 175.0(9)
O3 Tm4 O18 C33 2_655 . 9.4(9)
O21 Tm4 O18 C33 . . 89.6(10)
O16 Tm4 O18 C33 2_655 . -65.6(10)
O25 Tm4 O18 C33 . . -109.8(9)
O26 Tm4 O18 C33 . . 91.8(9)
O11 Tm4 O18 Tm3 2 . 9.2(3)
O3 Tm4 O18 Tm3 2_655 . -156.5(3)
O21 Tm4 O18 Tm3 . . -76.3(4)
O16 Tm4 O18 Tm3 2_655 . 128.6(3)
O25 Tm4 O18 Tm3 . . 84.4(3)
O26 Tm4 O18 Tm3 . . -74.1(3)
O12 Tm3 O18 C33 2 . -179.4(4)
O10 Tm3 O18 C33 . . -131.2(5)
O17 Tm3 O18 C33 . . 6.5(4)
O14 Tm3 O18 C33 . . 30.9(4)
O7 Tm3 O18 C33 2 . -97.5(4)
O19 Tm3 O18 C33 2_655 . 101.6(4)
O8 Tm3 O18 C33 2 . -52.0(4)
C16 Tm3 O18 C33 2 . -76.1(4)
O20 Tm3 O18 C33 2_655 . 115.8(4)
O12 Tm3 O18 Tm4 2 . -6.6(3)
O10 Tm3 O18 Tm4 . . 41.5(5)
O17 Tm3 O18 Tm4 . . 179.2(4)
O14 Tm3 O18 Tm4 . . -156.3(2)
O7 Tm3 O18 Tm4 2 . 75.3(3)
O19 Tm3 O18 Tm4 2_655 . -85.7(3)
O8 Tm3 O18 Tm4 2 . 120.7(3)
C16 Tm3 O18 Tm4 2 . 96.7(3)
O20 Tm3 O18 Tm4 2_655 . -71.4(3)
C33 Tm3 O18 Tm4 . . 172.7(6)
O11 Tm4 O21 C41 2 . 22.2(6)
O3 Tm4 O21 C41 2_655 . -174.6(6)
O18 Tm4 O21 C41 . . 108.0(7)
O16 Tm4 O21 C41 2_655 . -91.3(6)
O25 Tm4 O21 C41 . . -46.2(7)
O26 Tm4 O21 C41 . . 105.8(6)
O11 Tm4 O21 Tm1 2 1_654 160.1(2)
O3 Tm4 O21 Tm1 2_655 1_654 -36.7(2)
O18 Tm4 O21 Tm1 . 1_654 -114.2(3)
O16 Tm4 O21 Tm1 2_655 1_654 46.5(2)
O25 Tm4 O21 Tm1 . 1_654 91.6(3)
O26 Tm4 O21 Tm1 . 1_654 -116.3(3)
Tm2 O2 C1 O1 . . 21.3(10)
Tm2 O2 C1 C2 . . -154.8(5)
Tm1 O1 C1 O2 . . 41.8(14)
Tm1 O1 C1 C2 . . -142.0(8)
O2 C1 C2 C7 . . -11.8(10)
O1 C1 C2 C7 . . 171.7(6)
O2 C1 C2 C3 . . 162.8(7)
O1 C1 C2 C3 . . -13.7(10)
C7 C2 C3 C4 . . 2.2(11)
C1 C2 C3 C4 . . -172.5(7)
C2 C3 C4 C5 . . 2.1(13)
C3 C4 C5 C6 . . -4.3(14)
C4 C5 C6 C7 . . 2.1(13)
C3 C2 C7 C6 . . -4.3(10)
C1 C2 C7 C6 . . 170.3(6)
C3 C2 C7 C8 . . 169.9(7)
C1 C2 C7 C8 . . -15.5(10)
C5 C6 C7 C2 . . 2.2(11)
C5 C6 C7 C8 . . -172.4(7)
Tm4 O3 C8 O4 2_655 . -27.1(10)
Tm4 O3 C8 C7 2_655 . 148.1(5)
Tm1 O4 C8 O3 2_556 . 64.5(12)
Tm1 O4 C8 C7 2_556 . -110.8(8)
C2 C7 C8 O3 . . 113.1(8)
C6 C7 C8 O3 . . -72.4(9)
C2 C7 C8 O4 . . -71.3(9)
C6 C7 C8 O4 . . 103.2(7)
Tm2 O6 C9 O5 . . -11.6(11)
Tm2 O6 C9 C10 . . 164.1(5)
Tm1 O5 C9 O6 . . 48.3(11)
Tm1 O5 C9 C10 . . -127.5(6)
O6 C9 C10 C11 . . -99.1(7)
O5 C9 C10 C11 . . 76.9(7)
O6 C9 C10 C15 . . 81.8(8)
O5 C9 C10 C15 . . -102.2(8)
C15 C10 C11 C12 . . -0.2(10)
C9 C10 C11 C12 . . -179.4(6)
C10 C11 C12 C13 . . -1.4(11)
C11 C12 C13 C14 . . 1.9(12)
C12 C13 C14 C15 . . -0.8(12)
C11 C10 C15 C14 . . 1.2(9)
C9 C10 C15 C14 . . -179.7(6)
C11 C10 C15 C16 . . -179.9(6)
C9 C10 C15 C16 . . -0.8(9)
C13 C14 C15 C10 . . -0.8(10)
C13 C14 C15 C16 . . -179.7(6)
Tm3 O8 C16 O7 2 . -13.5(6)
Tm3 O8 C16 C15 2 . 163.1(5)
Tm3 O7 C16 O8 2 . 13.9(6)
Tm3 O7 C16 C15 2 . -162.7(5)
C10 C15 C16 O8 . . -156.4(6)
C14 C15 C16 O8 . . 22.5(9)
C10 C15 C16 O7 . . 20.2(9)
C14 C15 C16 O7 . . -160.9(6)
C10 C15 C16 Tm3 . 2 -63(2)
C14 C15 C16 Tm3 . 2 116.0(18)
Tm3 O10 C17 O9 . . 37.6(17)
Tm3 O10 C17 C18 . . -140.1(10)
Tm2 O9 C17 O10 . . -21.7(11)
Tm2 O9 C17 C18 . . 155.9(5)
O10 C17 C18 C23 . . -153.5(7)
O9 C17 C18 C23 . . 28.7(10)
O10 C17 C18 C19 . . 32.2(10)
O9 C17 C18 C19 . . -145.6(7)
C23 C18 C19 C20 . . 0.6(11)
C17 C18 C19 C20 . . 175.1(7)
C18 C19 C20 C21 . . -0.7(13)
C19 C20 C21 C22 . . -0.2(14)
C20 C21 C22 C23 . . 1.2(13)
C19 C18 C23 C22 . . 0.4(11)
C17 C18 C23 C22 . . -173.8(6)
C19 C18 C23 C24 . . -175.0(6)
C17 C18 C23 C24 . . 10.8(11)
C21 C22 C23 C18 . . -1.3(11)
C21 C22 C23 C24 . . 174.3(7)
Tm3 O12 C24 O11 2 . -59.1(13)
Tm3 O12 C24 C23 2 . 117.8(9)
Tm4 O11 C24 O12 2 . 38.9(11)
Tm4 O11 C24 C23 2 . -138.0(6)
C18 C23 C24 O12 . . 50.0(9)
C22 C23 C24 O12 . . -125.5(7)
C18 C23 C24 O11 . . -132.9(7)
C22 C23 C24 O11 . . 51.6(9)
Tm2 O13 C25 O14 . . 8.4(12)
Tm2 O13 C25 C26 . . -166.0(5)
Tm3 O14 C25 O13 . . -39.0(11)
Tm3 O14 C25 C26 . . 135.4(6)
O13 C25 C26 C27 . . 98.5(7)
O14 C25 C26 C27 . . -76.4(8)
O13 C25 C26 C31 . . -78.8(8)
O14 C25 C26 C31 . . 106.2(7)
C31 C26 C27 C28 . . 0.4(10)
C25 C26 C27 C28 . . -177.0(7)
C26 C27 C28 C29 . . 1.5(12)
C27 C28 C29 C30 . . -1.0(13)
C28 C29 C30 C31 . . -1.6(12)
C27 C26 C31 C30 . . -2.9(9)
C25 C26 C31 C30 . . 174.4(6)
C27 C26 C31 C32 . . 174.7(6)
C25 C26 C31 C32 . . -8.1(9)
C29 C30 C31 C26 . . 3.5(10)
C29 C30 C31 C32 . . -174.1(7)
Tm1 O15 C32 O16 2_556 . 35.3(9)
Tm1 O15 C32 C31 2_556 . -145.6(5)
Tm4 O16 C32 O15 2_655 . 23.4(13)
Tm4 O16 C32 C31 2_655 . -155.8(6)
C26 C31 C32 O15 . . 154.0(6)
C30 C31 C32 O15 . . -28.4(9)
C26 C31 C32 O16 . . -26.8(9)
C30 C31 C32 O16 . . 150.8(6)
Tm4 O18 C33 O17 . . -179.0(6)
Tm3 O18 C33 O17 . . -10.2(6)
Tm4 O18 C33 C34 . . -5.9(13)
Tm3 O18 C33 C34 . . 162.9(6)
Tm4 O18 C33 Tm3 . . -168.8(9)
Tm3 O17 C33 O18 . . 13.3(7)
Tm3 O17 C33 C34 . . -160.1(4)
O12 Tm3 C33 O18 2 . 0.6(4)
O10 Tm3 C33 O18 . . 104.4(6)
O17 Tm3 C33 O18 . . -168.0(7)
O14 Tm3 C33 O18 . . -153.3(4)
O7 Tm3 C33 O18 2 . 74.9(4)
O19 Tm3 C33 O18 2_655 . -72.1(4)
O8 Tm3 C33 O18 2 . 128.8(4)
C16 Tm3 C33 O18 2 . 101.8(4)
O20 Tm3 C33 O18 2_655 . -79.6(4)
O12 Tm3 C33 O17 2 . 168.6(4)
O10 Tm3 C33 O17 . . -87.7(7)
O14 Tm3 C33 O17 . . 14.7(4)
O7 Tm3 C33 O17 2 . -117.2(4)
O19 Tm3 C33 O17 2_655 . 95.8(4)
O8 Tm3 C33 O17 2 . -63.2(4)
C16 Tm3 C33 O17 2 . -90.2(4)
O20 Tm3 C33 O17 2_655 . 88.4(4)
O18 Tm3 C33 O17 . . 168.0(7)
O12 Tm3 C33 C34 2 . -139.0(11)
O10 Tm3 C33 C34 . . -35.2(14)
O17 Tm3 C33 C34 . . 52.4(11)
O14 Tm3 C33 C34 . . 67.1(11)
O7 Tm3 C33 C34 2 . -64.7(11)
O19 Tm3 C33 C34 2_655 . 148.3(12)
O8 Tm3 C33 C34 2 . -10.8(11)
C16 Tm3 C33 C34 2 . -37.8(11)
O20 Tm3 C33 C34 2_655 . 140.8(11)
O18 Tm3 C33 C34 . . -139.6(13)
O18 C33 C34 C35 . . -99.9(8)
O17 C33 C34 C35 . . 73.3(8)
Tm3 C33 C34 C35 . . 32.4(15)
O18 C33 C34 C39 . . 79.7(9)
O17 C33 C34 C39 . . -107.0(7)
Tm3 C33 C34 C39 . . -147.9(9)
C39 C34 C35 C36 . . -0.1(11)
C33 C34 C35 C36 . . 179.6(7)
C34 C35 C36 C37 . . 1.8(13)
C35 C36 C37 C38 . . -1.9(13)
C36 C37 C38 C39 . . 0.2(12)
C37 C38 C39 C34 . . 1.6(11)
C37 C38 C39 C40 . . -177.5(7)
C35 C34 C39 C38 . . -1.6(10)
C33 C34 C39 C38 . . 178.7(6)
C35 C34 C39 C40 . . 177.5(6)
C33 C34 C39 C40 . . -2.2(10)
Tm3 O19 C40 O20 2_655 . -6.7(7)
Tm3 O19 C40 C39 2_655 . 173.4(5)
Tm2 O20 C40 O19 2_655 . -134.8(7)
Tm3 O20 C40 O19 2_655 . 5.5(6)
Tm2 O20 C40 C39 2_655 . 45.1(11)
Tm3 O20 C40 C39 2_655 . -174.6(6)
C38 C39 C40 O19 . . -160.5(6)
C34 C39 C40 O19 . . 20.4(10)
C38 C39 C40 O20 . . 19.6(9)
C34 C39 C40 O20 . . -159.4(6)
Tm1 O22 C41 O21 1_654 . -14.6(6)
Tm1 O22 C41 C42 1_654 . 156.4(5)
Tm4 O21 C41 O22 . . 158.9(5)
Tm1 O21 C41 O22 1_654 . 13.6(6)
Tm4 O21 C41 C42 . . -11.9(10)
Tm1 O21 C41 C42 1_654 . -157.2(5)
Tm4 O21 C41 Tm1 . 1_654 145.3(6)
O22 C41 C42 C43 . . -75.5(8)
O21 C41 C42 C43 . . 95.5(7)
Tm1 C41 C42 C43 1_654 . -2.6(16)
O22 C41 C42 C47 . . 105.0(8)
O21 C41 C42 C47 . . -84.0(8)
Tm1 C41 C42 C47 1_654 . 177.9(9)
C47 C42 C43 C44 . . 0.6(11)
C41 C42 C43 C44 . . -178.9(7)
C42 C43 C44 C45 . . -2.8(12)
C43 C44 C45 C46 . . 2.6(12)
C44 C45 C46 C47 . . -0.3(12)
C45 C46 C47 C42 . . -1.9(11)
C45 C46 C47 C48 . . 178.9(7)
C43 C42 C47 C46 . . 1.7(10)
C41 C42 C47 C46 . . -178.8(6)
C43 C42 C47 C48 . . -179.1(6)
C41 C42 C47 C48 . . 0.4(10)
Tm1 O24 C48 O23 2 . 7.2(7)
Tm1 O24 C48 C47 2 . -171.4(5)
Tm2 O23 C48 O24 2 . 130.9(8)
Tm1 O23 C48 O24 2 . -5.7(6)
Tm2 O23 C48 C47 2 . -50.5(13)
Tm1 O23 C48 C47 2 . 172.8(6)
Tm2 O23 C48 Tm1 2 2 136.7(9)
C46 C47 C48 O24 . . 170.4(6)
C42 C47 C48 O24 . . -8.8(9)
C46 C47 C48 O23 . . -8.2(10)
C42 C47 C48 O23 . . 172.7(6)
C46 C47 C48 Tm1 . 2 143.9(15)
C42 C47 C48 Tm1 . 2 -35(2)
